data_7036353
loop_
_publ_author_name
'Chang, Ting-Wei'
'Ho, Pei-Yun'
'Mao, Kuo-Chung'
'Hong, Fung-E'

_publ_section_title
;
 Developing five-membered heterocycle substituted phosphinous acids as
 ligands for palladium-catalyzed Suzuki-Miyaura and Catellani reactions.
;
_journal_issue 39
_journal_name_full 'Dalton transactions (Cambridge, England : 2003)'
_journal_page_first 17129
_journal_page_last 17142
_journal_paper_doi 10.1039/c5dt02611c
_journal_volume 44
_journal_year 2015
_chemical_formula_moiety 'C18 H20 N O2 P'
_chemical_formula_sum 'C18 H20 N O2 P'
_chemical_formula_weight 313.32
_space_group_IT_number 2
_symmetry_cell_setting triclinic
_symmetry_Int_Tables_number 2
_symmetry_space_group_name_Hall '-P 1'
_symmetry_space_group_name_H-M 'P -1'
_atom_sites_solution_hydrogens geom
_atom_sites_solution_primary direct
_atom_sites_solution_secondary difmap
_audit_creation_method SHELXL-97
_audit_update_record
;
2015-05-27 deposited with the CCDC.
2015-09-01 downloaded from the CCDC.
;
_cell_angle_alpha 67.278(7)
_cell_angle_beta 87.525(6)
_cell_angle_gamma 62.600(8)
_cell_formula_units_Z 2
_cell_length_a 9.4916(8)
_cell_length_b 9.9475(8)
_cell_length_c 10.6719(8)
_cell_measurement_temperature 150(2)
_cell_volume 813.93(14)
_computing_cell_refinement
; 
CrysAlis RED, Oxford Diffraction Ltd., 
Version 1.171.32.29 (release 10-06-2008 CrysAlis171 .NET) 
(compiled Jun 10 2008,16:49:55) 
;
_computing_data_collection
; 
CrysAlis CCD, Oxford Diffraction Ltd., 
Version 1.171.32.29 (release 10-06-2008 CrysAlis171 .NET) 
(compiled Jun 10 2008,16:49:55) 
;
_computing_data_reduction
; 
CrysAlis RED, Oxford Diffraction Ltd., 
Version 1.171.32.29 (release 10-06-2008 CrysAlis171 .NET) 
(compiled Jun 10 2008,16:49:55) 
;
_computing_molecular_graphics 'Bruker SHELXTL'
_computing_publication_material 'Bruker SHELXTL'
_computing_structure_refinement 'SHELXL-97 (Sheldrick, 2008)'
_computing_structure_solution 'SHELXS-97 (Sheldrick, 2008)'
_diffrn_ambient_temperature 150(2)
_diffrn_measured_fraction_theta_full 0.998
_diffrn_measured_fraction_theta_max 0.837
_diffrn_measurement_device_type 'CCD detector'
_diffrn_measurement_method '\w scans'
_diffrn_radiation_monochromator graphite
_diffrn_radiation_probe x-ray
_diffrn_radiation_type MoK\a
_diffrn_radiation_wavelength 0.71073
_diffrn_reflns_av_R_equivalents 0.0309
_diffrn_reflns_av_sigmaI/netI 0.0567
_diffrn_reflns_limit_h_max 11
_diffrn_reflns_limit_h_min -11
_diffrn_reflns_limit_k_max 11
_diffrn_reflns_limit_k_min -12
_diffrn_reflns_limit_l_max 14
_diffrn_reflns_limit_l_min -14
_diffrn_reflns_number 6469
_diffrn_reflns_theta_full 26.00
_diffrn_reflns_theta_max 29.38
_diffrn_reflns_theta_min 2.85
_diffrn_source 'fine-focus sealed tube'
_exptl_absorpt_coefficient_mu 0.175
_exptl_absorpt_correction_T_max 1.00000
_exptl_absorpt_correction_T_min 0.89817
_exptl_absorpt_correction_type multi-scan
_exptl_absorpt_process_details
; 
CrysAlisPro, Agilent Technologies, 
Version 1.171.37.31 (release 14-01-2014 CrysAlis171 .NET) 
(compiled Jan 14 2014,18:38:05) 
Empirical absorption correction using spherical harmonics, 
 implemented in SCALE3 ABSPACK scaling algorithm. 
;
_exptl_crystal_colour yellow
_exptl_crystal_density_diffrn 1.278
_exptl_crystal_density_method 'not measured'
_exptl_crystal_description parallelepiped
_exptl_crystal_F_000 332
_exptl_crystal_size_max 0.43
_exptl_crystal_size_mid 0.42
_exptl_crystal_size_min 0.40
_refine_diff_density_max 0.462
_refine_diff_density_min -0.406
_refine_diff_density_rms 0.060
_refine_ls_extinction_method none
_refine_ls_goodness_of_fit_ref 1.048
_refine_ls_hydrogen_treatment constr
_refine_ls_matrix_type full
_refine_ls_number_parameters 200
_refine_ls_number_reflns 3760
_refine_ls_number_restraints 0
_refine_ls_restrained_S_all 1.048
_refine_ls_R_factor_all 0.0737
_refine_ls_R_factor_gt 0.0541
_refine_ls_shift/su_max 0.010
_refine_ls_shift/su_mean 0.000
_refine_ls_structure_factor_coef Fsqd
_refine_ls_weighting_details 'calc w=1/[\s^2^(Fo^2^)+(0.0621P)^2^+0.3449P] where P=(Fo^2^+2Fc^2^)/3'
_refine_ls_weighting_scheme calc
_refine_ls_wR_factor_gt 0.1306
_refine_ls_wR_factor_ref 0.1460
_reflns_number_gt 2920
_reflns_number_total 3760
_reflns_threshold_expression >2sigma(I)
_cod_data_source_file c5dt02611c2.cif
_cod_data_source_block ctw05
_cod_depositor_comments 'Adding full bibliography for 7036349--7036358.cif.'
_cod_original_cell_volume 813.93(11)
_cod_database_code 7036353

loop_
_symmetry_equiv_pos_as_xyz
'x, y, z'
'-x, -y, -z'

loop_
_atom_site_label
_atom_site_type_symbol
_atom_site_fract_x
_atom_site_fract_y
_atom_site_fract_z
_atom_site_U_iso_or_equiv
_atom_site_adp_type
_atom_site_occupancy
_atom_site_symmetry_multiplicity
_atom_site_calc_flag
_atom_site_refinement_flags
P P 0.02419(7) 0.15567(6) 0.31711(5) 0.02571(17) Uani 1 1 d .
O1 O -0.1306(2) 0.2268(2) 0.37989(18) 0.0396(4) Uani 1 1 d .
H1A H -0.1148 0.1637 0.4635 0.18(2) Uiso 1 1 calc R
O2 O 0.12694(19) -0.02896(18) 0.38641(16) 0.0355(4) Uani 1 1 d .
N N 0.2808(2) 0.2367(2) 0.29774(17) 0.0234(4) Uani 1 1 d .
C1 C 0.1257(3) 0.2670(2) 0.3248(2) 0.0246(5) Uani 1 1 d .
C2 C 0.0531(3) 0.4116(3) 0.3447(2) 0.0275(5) Uani 1 1 d .
H2B H -0.0529 0.4610 0.3641 0.033 Uiso 1 1 calc R
C3 C 0.1624(3) 0.4740(2) 0.3313(2) 0.0270(5) Uani 1 1 d .
C4 C 0.1576(3) 0.6133(3) 0.3420(2) 0.0345(6) Uani 1 1 d .
H4A H 0.0626 0.6918 0.3590 0.041 Uiso 1 1 calc R
C5 C 0.2914(3) 0.6334(3) 0.3277(3) 0.0393(6) Uani 1 1 d .
H5A H 0.2887 0.7268 0.3348 0.047 Uiso 1 1 calc R
C6 C 0.4333(3) 0.5182(3) 0.3024(3) 0.0411(6) Uani 1 1 d .
H6A H 0.5248 0.5347 0.2939 0.049 Uiso 1 1 calc R
C7 C 0.4417(3) 0.3818(3) 0.2899(2) 0.0324(5) Uani 1 1 d .
H7A H 0.5374 0.3040 0.2731 0.039 Uiso 1 1 calc R
C8 C 0.3053(3) 0.3623(2) 0.3027(2) 0.0260(5) Uani 1 1 d .
C9 C 0.4036(2) 0.0988(2) 0.2748(2) 0.0236(4) Uani 1 1 d .
C10 C 0.4688(3) 0.1291(3) 0.1554(2) 0.0271(5) Uani 1 1 d .
H10A H 0.4321 0.2400 0.0894 0.032 Uiso 1 1 calc R
C11 C 0.5879(3) -0.0026(3) 0.1319(2) 0.0326(5) Uani 1 1 d .
H11A H 0.6336 0.0182 0.0502 0.039 Uiso 1 1 calc R
C12 C 0.6402(3) -0.1640(3) 0.2274(3) 0.0379(6) Uani 1 1 d .
H12A H 0.7211 -0.2542 0.2109 0.045 Uiso 1 1 calc R
C13 C 0.5752(3) -0.1943(3) 0.3466(2) 0.0345(6) Uani 1 1 d .
H13A H 0.6112 -0.3055 0.4118 0.041 Uiso 1 1 calc R
C14 C 0.4566(3) -0.0627(3) 0.3724(2) 0.0291(5) Uani 1 1 d .
H14A H 0.4130 -0.0833 0.4553 0.035 Uiso 1 1 calc R
C15 C -0.0500(3) 0.2211(3) 0.1384(2) 0.0271(5) Uani 1 1 d .
C16 C -0.1682(3) 0.4088(3) 0.0734(2) 0.0389(6) Uani 1 1 d .
H16A H -0.2079 0.4432 -0.0230 0.058 Uiso 1 1 calc R
H16B H -0.1131 0.4697 0.0779 0.058 Uiso 1 1 calc R
H16C H -0.2590 0.4330 0.1239 0.058 Uiso 1 1 calc R
C17 C 0.0898(3) 0.1804(3) 0.0584(2) 0.0339(5) Uani 1 1 d .
H17A H 0.0481 0.2165 -0.0379 0.051 Uiso 1 1 calc R
H17B H 0.1627 0.0602 0.0990 0.051 Uiso 1 1 calc R
H17C H 0.1483 0.2384 0.0626 0.051 Uiso 1 1 calc R
C18 C -0.1358(3) 0.1241(3) 0.1355(3) 0.0445(6) Uani 1 1 d .
H18A H -0.1775 0.1573 0.0399 0.067 Uiso 1 1 calc R
H18B H -0.2252 0.1483 0.1875 0.067 Uiso 1 1 calc R
H18C H -0.0597 0.0047 0.1771 0.067 Uiso 1 1 calc R

loop_
_atom_site_aniso_label
_atom_site_aniso_U_11
_atom_site_aniso_U_22
_atom_site_aniso_U_33
_atom_site_aniso_U_23
_atom_site_aniso_U_13
_atom_site_aniso_U_12
P 0.0286(3) 0.0148(3) 0.0254(3) -0.0066(2) 0.0104(2) -0.0059(2)
O1 0.0351(10) 0.0282(9) 0.0410(10) -0.0116(8) 0.0143(7) -0.0070(8)
O2 0.0374(10) 0.0178(8) 0.0383(9) -0.0084(6) 0.0156(7) -0.0066(7)
N 0.0223(9) 0.0159(8) 0.0256(9) -0.0115(7) 0.0036(7) -0.0018(7)
C1 0.0249(11) 0.0165(9) 0.0201(10) -0.0058(7) 0.0030(8) -0.0019(8)
C2 0.0273(11) 0.0183(10) 0.0252(10) -0.0106(8) 0.0045(8) -0.0006(9)
C3 0.0287(12) 0.0169(10) 0.0230(10) -0.0096(8) 0.0006(8) 0.0000(9)
C4 0.0411(14) 0.0194(10) 0.0339(12) -0.0151(9) 0.0031(10) -0.0039(10)
C5 0.0479(16) 0.0267(12) 0.0469(14) -0.0231(11) 0.0053(11) -0.0140(11)
C6 0.0399(15) 0.0359(14) 0.0544(15) -0.0267(12) 0.0089(11) -0.0170(12)
C7 0.0305(12) 0.0268(11) 0.0396(13) -0.0209(10) 0.0055(9) -0.0077(10)
C8 0.0303(12) 0.0161(10) 0.0239(10) -0.0104(8) 0.0002(8) -0.0031(9)
C9 0.0186(10) 0.0194(10) 0.0298(11) -0.0165(8) 0.0007(8) -0.0014(8)
C10 0.0238(11) 0.0240(11) 0.0343(12) -0.0181(9) 0.0039(8) -0.0071(9)
C11 0.0242(12) 0.0383(13) 0.0428(13) -0.0287(11) 0.0099(9) -0.0116(10)
C12 0.0252(12) 0.0326(13) 0.0521(15) -0.0303(11) 0.0004(10) -0.0002(10)
C13 0.0286(12) 0.0218(11) 0.0399(13) -0.0155(10) -0.0095(10) 0.0016(10)
C14 0.0276(12) 0.0201(10) 0.0272(11) -0.0110(8) -0.0041(8) -0.0004(9)
C15 0.0268(11) 0.0263(11) 0.0286(11) -0.0125(9) 0.0082(8) -0.0125(9)
C16 0.0392(14) 0.0273(12) 0.0331(12) -0.0068(10) -0.0009(10) -0.0068(11)
C17 0.0345(13) 0.0442(14) 0.0269(11) -0.0174(10) 0.0107(9) -0.0202(11)
C18 0.0418(15) 0.0492(16) 0.0564(16) -0.0277(13) 0.0149(12) -0.0283(13)

loop_
_atom_type_symbol
_atom_type_description
_atom_type_scat_dispersion_real
_atom_type_scat_dispersion_imag
_atom_type_scat_source
C C 0.0033 0.0016 'International Tables Vol C Tables 4.2.6.8 and 6.1.1.4'
H H 0.0000 0.0000 'International Tables Vol C Tables 4.2.6.8 and 6.1.1.4'
N N 0.0061 0.0033 'International Tables Vol C Tables 4.2.6.8 and 6.1.1.4'
O O 0.0106 0.0060 'International Tables Vol C Tables 4.2.6.8 and 6.1.1.4'
P P 0.1023 0.0942 'International Tables Vol C Tables 4.2.6.8 and 6.1.1.4'

loop_
_geom_angle_atom_site_label_1
_geom_angle_atom_site_label_2
_geom_angle_atom_site_label_3
_geom_angle
O2 P O1 114.57(9)
O2 P C1 113.24(10)
O1 P C1 104.04(10)
O2 P C15 110.93(10)
O1 P C15 104.42(10)
C1 P C15 109.04(10)
C8 N C1 108.50(17)
C8 N C9 122.65(18)
C1 N C9 128.78(18)
C2 C1 N 108.20(19)
C2 C1 P 123.79(17)
N C1 P 127.66(15)
C1 C2 C3 108.66(19)
C4 C3 C2 134.6(2)
C4 C3 C8 118.4(2)
C2 C3 C8 106.98(19)
C5 C4 C3 119.1(2)
C4 C5 C6 121.2(2)
C7 C6 C5 121.2(3)
C6 C7 C8 117.7(2)
C7 C8 N 129.9(2)
C7 C8 C3 122.3(2)
N C8 C3 107.6(2)
C10 C9 C14 120.61(19)
C10 C9 N 119.21(18)
C14 C9 N 120.17(19)
C9 C10 C11 119.9(2)
C12 C11 C10 120.0(2)
C13 C12 C11 120.1(2)
C12 C13 C14 120.5(2)
C9 C14 C13 118.8(2)
C17 C15 C18 108.7(2)
C17 C15 C16 110.16(19)
C18 C15 C16 110.0(2)
C17 C15 P 110.29(15)
C18 C15 P 107.71(16)
C16 C15 P 109.92(16)

loop_
_geom_bond_atom_site_label_1
_geom_bond_atom_site_label_2
_geom_bond_distance
P O2 1.4952(15)
P O1 1.5595(17)
P C1 1.795(2)
P C15 1.814(2)
N C8 1.392(3)
N C1 1.402(3)
N C9 1.436(2)
C1 C2 1.377(3)
C2 C3 1.412(3)
C3 C4 1.414(3)
C3 C8 1.417(3)
C4 C5 1.368(4)
C5 C6 1.409(3)
C6 C7 1.380(3)
C7 C8 1.388(3)
C9 C10 1.379(3)
C9 C14 1.389(3)
C10 C11 1.387(3)
C11 C12 1.382(3)
C12 C13 1.377(4)
C13 C14 1.397(3)
C15 C17 1.526(3)
C15 C18 1.531(3)
C15 C16 1.538(3)
